data_2233733
loop_
_publ_author_name
'Govindan, Suresh'
'Vijayakumar, Sabari'
'Jayakumar, Srinivasan'
'Mannickam, Bakthadoss'
'Sanmargam, Aravindhan'

_publ_section_title
;
 (<i>E</i>)-2-({2-[(<i>E</i>)-(Hydroxyimino)methyl]phenoxy}methyl)-3-phenylacrylonitrile
;
_journal_coeditor_code BT5765
_journal_issue 3
_journal_name_full 'Acta Crystallographica Section E'
_journal_page_first o596
_journal_paper_doi 10.1107/S1600536812003923
_journal_volume 68
_journal_year 2012
_chemical_formula_iupac 'C17 H14 N2 O2'
_chemical_formula_moiety 'C17 H14 N2 O2'
_chemical_formula_sum 'C17 H14 N2 O2'
_chemical_formula_weight 278.30
_chemical_name_systematic
;
(<i>E</i>)-2-({2-[(<i>E</i>)-(Hydroxyimino)methyl]phenoxy}methyl)-3-
phenylacrylonitrile
;
_space_group_IT_number 14
_symmetry_cell_setting monoclinic
_symmetry_space_group_name_Hall '-P 2ybc'
_symmetry_space_group_name_H-M 'P 1 21/c 1'
_atom_sites_solution_hydrogens geom
_atom_sites_solution_primary direct
_atom_sites_solution_secondary difmap
_audit_creation_method SHELXL-97
_cell_angle_alpha 90.00
_cell_angle_beta 107.199(2)
_cell_angle_gamma 90.00
_cell_formula_units_Z 4
_cell_length_a 15.8867(5)
_cell_length_b 6.2381(2)
_cell_length_c 15.1874(4)
_cell_measurement_reflns_used 8725
_cell_measurement_temperature 293(2)
_cell_measurement_theta_max 29.0897
_cell_measurement_theta_min 2.7582
_cell_volume 1437.81(8)
_computing_cell_refinement 'CrysAlis PRO (Oxford Diffraction, 2009)'
_computing_data_collection 'CrysAlis PRO (Oxford Diffraction, 2009)'
_computing_data_reduction 'CrysAlis PRO (Oxford Diffraction, 2009)'
_computing_molecular_graphics '<i>ORTEP-3 for Windows</i> (Farrugia, 1997)'
_computing_publication_material '<i>PLATON</i> (Spek, 2009)'
_computing_structure_refinement 'SHELXL97 (Sheldrick, 2008)'
_computing_structure_solution '<i>SHELXS97</i> (Sheldrick, 2008)'
_diffrn_ambient_temperature 293(2)
_diffrn_detector_area_resol_mean 15.9948
_diffrn_measured_fraction_theta_full 0.994
_diffrn_measured_fraction_theta_max 0.949
_diffrn_measurement_device_type 'Oxford Diffraction Xcalibur-S'
_diffrn_measurement_method \w
_diffrn_radiation_monochromator graphite
_diffrn_radiation_source 'fine-focus sealed tube'
_diffrn_radiation_type MoK\a
_diffrn_radiation_wavelength 0.71073
_diffrn_reflns_av_R_equivalents 0.0312
_diffrn_reflns_av_sigmaI/netI 0.0307
_diffrn_reflns_limit_h_max 23
_diffrn_reflns_limit_h_min -20
_diffrn_reflns_limit_k_max 9
_diffrn_reflns_limit_k_min -9
_diffrn_reflns_limit_l_max 22
_diffrn_reflns_limit_l_min -22
_diffrn_reflns_number 19516
_diffrn_reflns_theta_full 25.00
_diffrn_reflns_theta_max 31.39
_diffrn_reflns_theta_min 2.68
_diffrn_standards_number 0
_exptl_absorpt_coefficient_mu 0.086
_exptl_absorpt_correction_T_max 0.9902
_exptl_absorpt_correction_T_min 0.9797
_exptl_absorpt_correction_type multi-scan
_exptl_absorpt_process_details '(<i>CrysAlis PRO</i>; Oxford Diffraction, 2009)'
_exptl_crystal_colour colourless
_exptl_crystal_density_diffrn 1.286
_exptl_crystal_density_method 'not measured'
_exptl_crystal_description monoclinic
_exptl_crystal_F_000 584
_exptl_crystal_size_max 0.2
_exptl_crystal_size_mid 0.2
_exptl_crystal_size_min 0.2
_refine_diff_density_max 0.186
_refine_diff_density_min -0.212
_refine_ls_extinction_method none
_refine_ls_goodness_of_fit_ref 0.992
_refine_ls_hydrogen_treatment constr
_refine_ls_matrix_type full
_refine_ls_number_parameters 191
_refine_ls_number_reflns 4490
_refine_ls_number_restraints 0
_refine_ls_restrained_S_all 0.992
_refine_ls_R_factor_all 0.0885
_refine_ls_R_factor_gt 0.0492
_refine_ls_shift/su_max 0.000
_refine_ls_shift/su_mean 0.000
_refine_ls_structure_factor_coef Fsqd
_refine_ls_weighting_details 'calc w=1/[\s^2^(Fo^2^)+(0.0521P)^2^+0.2260P] where P=(Fo^2^+2Fc^2^)/3'
_refine_ls_weighting_scheme calc
_refine_ls_wR_factor_gt 0.1106
_refine_ls_wR_factor_ref 0.1307
_reflns_number_gt 2774
_reflns_number_total 4490
_reflns_threshold_expression I>2\s(I)
_cod_data_source_file bt5765.cif
_cod_data_source_block I
_cod_original_cell_volume 1437.81(7)
_cod_original_sg_symbol_Hall '-P  2ybc'
_cod_original_sg_symbol_H-M 'P 21/c'
_cod_database_code 2233733
_cod_database_fobs_code 2233733

loop_
_symmetry_equiv_pos_as_xyz
'x, y, z'
'-x, y+1/2, -z+1/2'
'-x, -y, -z'
'x, -y-1/2, z-1/2'

loop_
_atom_site_type_symbol
_atom_site_label
_atom_site_fract_x
_atom_site_fract_y
_atom_site_fract_z
_atom_site_U_iso_or_equiv
_atom_site_adp_type
_atom_site_calc_flag
_atom_site_refinement_flags
_atom_site_occupancy
_atom_site_symmetry_multiplicity
C C1 0.30906(9) 0.0194(2) 0.29768(9) 0.0471(3) Uani d . 1 1
H H1 0.2662 0.0231 0.2407 0.057 Uiso calc R 1 1
C C2 0.37843(8) 0.1812(2) 0.31995(8) 0.0405(3) Uani d . 1 1
C C3 0.44575(9) 0.1763(2) 0.40269(9) 0.0500(3) Uani d . 1 1
H H3 0.4456 0.0697 0.4455 0.060 Uiso calc R 1 1
C C4 0.51256(9) 0.3247(2) 0.42297(9) 0.0525(3) Uani d . 1 1
H H4 0.5574 0.3176 0.4784 0.063 Uiso calc R 1 1
C C5 0.51234(9) 0.4837(2) 0.36050(10) 0.0542(4) Uani d . 1 1
H H5 0.5574 0.5849 0.3740 0.065 Uiso calc R 1 1
C C6 0.44610(9) 0.4954(2) 0.27781(9) 0.0488(3) Uani d . 1 1
H H6 0.4464 0.6041 0.2360 0.059 Uiso calc R 1 1
C C7 0.37943(8) 0.3449(2) 0.25758(8) 0.0399(3) Uani d . 1 1
C C8 0.30879(9) 0.5024(2) 0.11052(9) 0.0474(3) Uani d . 1 1
H H8A 0.3612 0.4952 0.0904 0.057 Uiso calc R 1 1
H H8B 0.3058 0.6435 0.1363 0.057 Uiso calc R 1 1
C C9 0.22813(8) 0.4609(2) 0.03129(8) 0.0411(3) Uani d . 1 1
C C10 0.22894(9) 0.2607(2) -0.01427(9) 0.0486(3) Uani d . 1 1
C C11 0.16197(9) 0.6014(2) 0.00727(8) 0.0444(3) Uani d . 1 1
H H11 0.1718 0.7251 0.0431 0.053 Uiso calc R 1 1
C C12 0.07740(9) 0.5990(2) -0.06398(8) 0.0435(3) Uani d . 1 1
C C13 0.04331(10) 0.4260(2) -0.12169(10) 0.0577(4) Uani d . 1 1
H H13 0.0768 0.3021 -0.1177 0.069 Uiso calc R 1 1
C C14 -0.03912(10) 0.4363(3) -0.18424(10) 0.0629(4) Uani d . 1 1
H H14 -0.0607 0.3196 -0.2223 0.075 Uiso calc R 1 1
C C15 -0.08983(10) 0.6164(3) -0.19123(11) 0.0633(4) Uani d . 1 1
H H15 -0.1460 0.6212 -0.2330 0.076 Uiso calc R 1 1
C C16 -0.05728(11) 0.7892(3) -0.13634(12) 0.0694(5) Uani d . 1 1
H H16 -0.0911 0.9128 -0.1414 0.083 Uiso calc R 1 1
C C17 0.02527(10) 0.7807(2) -0.07360(10) 0.0577(4) Uani d . 1 1
H H17 0.0466 0.8996 -0.0368 0.069 Uiso calc R 1 1
N N1 0.30657(8) -0.12586(19) 0.35497(8) 0.0527(3) Uani d . 1 1
N N2 0.23413(9) 0.0992(2) -0.04726(10) 0.0728(4) Uani d . 1 1
O O1 0.23639(8) -0.26430(19) 0.31926(8) 0.0716(3) Uani d . 1 1
H H1A 0.2369 -0.3587 0.3570 0.107 Uiso calc R 1 1
O O2 0.31108(6) 0.34087(15) 0.17729(6) 0.0487(2) Uani d . 1 1

loop_
_atom_site_aniso_label
_atom_site_aniso_U_11
_atom_site_aniso_U_22
_atom_site_aniso_U_33
_atom_site_aniso_U_12
_atom_site_aniso_U_13
_atom_site_aniso_U_23
C1 0.0432(7) 0.0502(8) 0.0433(7) 0.0001(6) 0.0055(6) 0.0077(6)
C2 0.0369(6) 0.0437(7) 0.0396(6) 0.0029(5) 0.0093(5) 0.0023(5)
C3 0.0488(8) 0.0581(8) 0.0397(7) 0.0044(7) 0.0079(6) 0.0084(6)
C4 0.0455(8) 0.0654(9) 0.0387(7) 0.0008(7) 0.0004(6) -0.0043(6)
C5 0.0488(8) 0.0567(9) 0.0514(8) -0.0101(7) 0.0061(6) -0.0076(7)
C6 0.0479(8) 0.0474(8) 0.0470(7) -0.0046(6) 0.0075(6) 0.0040(6)
C7 0.0359(6) 0.0441(7) 0.0372(6) 0.0032(5) 0.0070(5) 0.0013(5)
C8 0.0481(8) 0.0434(7) 0.0456(7) -0.0020(6) 0.0060(6) 0.0092(6)
C9 0.0460(7) 0.0386(6) 0.0367(6) -0.0009(5) 0.0090(5) 0.0048(5)
C10 0.0443(8) 0.0476(8) 0.0497(7) 0.0045(6) 0.0076(6) 0.0034(6)
C11 0.0524(8) 0.0397(7) 0.0387(6) 0.0005(6) 0.0096(6) -0.0009(5)
C12 0.0453(7) 0.0462(7) 0.0377(6) 0.0033(6) 0.0104(5) 0.0028(5)
C13 0.0551(9) 0.0542(9) 0.0547(8) 0.0079(7) 0.0023(7) -0.0070(7)
C14 0.0565(10) 0.0695(10) 0.0541(9) -0.0032(8) 0.0030(7) -0.0095(7)
C15 0.0449(8) 0.0833(12) 0.0551(9) 0.0031(8) 0.0048(7) 0.0054(8)
C16 0.0536(10) 0.0700(11) 0.0773(11) 0.0192(8) 0.0080(8) 0.0012(9)
C17 0.0551(9) 0.0527(9) 0.0602(9) 0.0091(7) 0.0093(7) -0.0048(7)
N1 0.0521(7) 0.0517(7) 0.0522(7) -0.0081(5) 0.0119(5) 0.0032(5)
N2 0.0731(10) 0.0553(8) 0.0837(10) 0.0116(7) 0.0136(8) -0.0131(7)
O1 0.0701(8) 0.0631(7) 0.0727(7) -0.0239(6) 0.0074(6) 0.0106(6)
O2 0.0427(5) 0.0525(5) 0.0421(5) -0.0062(4) -0.0009(4) 0.0133(4)

loop_
_atom_type_symbol
_atom_type_description
_atom_type_scat_dispersion_real
_atom_type_scat_dispersion_imag
_atom_type_scat_source
C C 0.0033 0.0016 'International Tables Vol C Tables 4.2.6.8 and 6.1.1.4'
H H 0.0000 0.0000 'International Tables Vol C Tables 4.2.6.8 and 6.1.1.4'
N N 0.0061 0.0033 'International Tables Vol C Tables 4.2.6.8 and 6.1.1.4'
O O 0.0106 0.0060 'International Tables Vol C Tables 4.2.6.8 and 6.1.1.4'

loop_
_geom_angle_atom_site_label_1
_geom_angle_atom_site_label_2
_geom_angle_atom_site_label_3
_geom_angle
N1 C1 C2 120.76(12)
N1 C1 H1 119.6
C2 C1 H1 119.6
C3 C2 C7 118.02(12)
C3 C2 C1 121.43(12)
C7 C2 C1 120.55(11)
C4 C3 C2 121.70(13)
C4 C3 H3 119.2
C2 C3 H3 119.2
C5 C4 C3 119.26(12)
C5 C4 H4 120.4
C3 C4 H4 120.4
C4 C5 C6 120.82(13)
C4 C5 H5 119.6
C6 C5 H5 119.6
C7 C6 C5 119.64(12)
C7 C6 H6 120.2
C5 C6 H6 120.2
O2 C7 C6 124.30(11)
O2 C7 C2 115.14(11)
C6 C7 C2 120.56(11)
O2 C8 C9 106.60(10)
O2 C8 H8A 110.4
C9 C8 H8A 110.4
O2 C8 H8B 110.4
C9 C8 H8B 110.4
H8A C8 H8B 108.6
C11 C9 C10 124.11(12)
C11 C9 C8 121.58(12)
C10 C9 C8 114.31(11)
N2 C10 C9 176.18(16)
C9 C11 C12 132.56(12)
C9 C11 H11 113.7
C12 C11 H11 113.7
C17 C12 C13 117.24(13)
C17 C12 C11 117.49(12)
C13 C12 C11 125.23(12)
C14 C13 C12 120.79(14)
C14 C13 H13 119.6
C12 C13 H13 119.6
C15 C14 C13 120.76(15)
C15 C14 H14 119.6
C13 C14 H14 119.6
C16 C15 C14 119.48(14)
C16 C15 H15 120.3
C14 C15 H15 120.3
C15 C16 C17 120.22(15)
C15 C16 H16 119.9
C17 C16 H16 119.9
C16 C17 C12 121.48(15)
C16 C17 H17 119.3
C12 C17 H17 119.3
C1 N1 O1 111.22(11)
N1 O1 H1A 109.5
C7 O2 C8 117.86(9)

loop_
_geom_bond_atom_site_label_1
_geom_bond_atom_site_label_2
_geom_bond_distance
C1 N1 1.2649(16)
C1 C2 1.4583(18)
C1 H1 0.9300
C2 C3 1.3889(18)
C2 C7 1.3962(17)
C3 C4 1.373(2)
C3 H3 0.9300
C4 C5 1.372(2)
C4 H4 0.9300
C5 C6 1.3814(19)
C5 H5 0.9300
C6 C7 1.3804(18)
C6 H6 0.9300
C7 O2 1.3725(14)
C8 O2 1.4225(14)
C8 C9 1.4983(18)
C8 H8A 0.9700
C8 H8B 0.9700
C9 C11 1.3339(18)
C9 C10 1.4296(19)
C10 N2 1.1392(17)
C11 C12 1.4548(18)
C11 H11 0.9300
C12 C17 1.3857(19)
C12 C13 1.3951(19)
C13 C14 1.373(2)
C13 H13 0.9300
C14 C15 1.368(2)
C14 H14 0.9300
C15 C16 1.367(2)
C15 H15 0.9300
C16 C17 1.375(2)
C16 H16 0.9300
C17 H17 0.9300
N1 O1 1.3876(15)
O1 H1A 0.8200

loop_
_geom_hbond_atom_site_label_D
_geom_hbond_atom_site_label_H
_geom_hbond_atom_site_label_A
_geom_hbond_site_symmetry_A
_geom_hbond_distance_DH
_geom_hbond_distance_HA
_geom_hbond_distance_DA
_geom_hbond_angle_DHA
O1 H1A N2 4_556 0.82 2.10 2.9187(17) 178.3

loop_
_geom_torsion_atom_site_label_1
_geom_torsion_atom_site_label_2
_geom_torsion_atom_site_label_3
_geom_torsion_atom_site_label_4
_geom_torsion
N1 C1 C2 C3 2.7(2)
N1 C1 C2 C7 -178.10(13)
C7 C2 C3 C4 -1.05(19)
C1 C2 C3 C4 178.19(12)
C2 C3 C4 C5 0.8(2)
C3 C4 C5 C6 -0.2(2)
C4 C5 C6 C7 -0.2(2)
C5 C6 C7 O2 -179.43(12)
C5 C6 C7 C2 0.0(2)
C3 C2 C7 O2 -179.90(11)
C1 C2 C7 O2 0.86(16)
C3 C2 C7 C6 0.63(18)
C1 C2 C7 C6 -178.62(12)
O2 C8 C9 C11 116.39(13)
O2 C8 C9 C10 -63.22(14)
C10 C9 C11 C12 1.0(2)
C8 C9 C11 C12 -178.61(12)
C9 C11 C12 C17 -176.32(13)
C9 C11 C12 C13 5.7(2)
C17 C12 C13 C14 -0.9(2)
C11 C12 C13 C14 177.09(14)
C12 C13 C14 C15 -0.2(2)
C13 C14 C15 C16 1.1(3)
C14 C15 C16 C17 -1.0(3)
C15 C16 C17 C12 -0.1(3)
C13 C12 C17 C16 1.1(2)
C11 C12 C17 C16 -177.09(14)
C2 C1 N1 O1 -178.97(12)
C6 C7 O2 C8 0.00(18)
C2 C7 O2 C8 -179.45(11)
C9 C8 O2 C7 -179.66(10)

loop_
_cod_related_entry_id
_cod_related_entry_database
_cod_related_entry_code
1 ChemSpider 30657468
